data_1518958
loop_
_publ_author_name
'Zheng, Jun'
'Wu, Mingyan'
'Jiang, Feilong'
'Su, Weiping'
'Hong, Maochun'

_publ_section_title
;
 Stable porphyrin Zr and Hf metal--organic frameworks featuring 2.5 nm
 cages: high surface areas, SCSC transformations and catalyses
;
_journal_issue 6
_journal_name_full 'Chem. Sci.'
_journal_page_first 3466
_journal_paper_doi 10.1039/C5SC00213C
_journal_volume 6
_journal_year 2015
_chemical_formula_sum 'C216 H130 Hf6 N12 O32'
_chemical_formula_weight 4476.25
_chemical_name_systematic
;
 ?
;
_space_group_crystal_system cubic
_space_group_IT_number 221
_space_group_name_Hall '-P 4 2 3'
_space_group_name_H-M_alt 'P m -3 m'
_symmetry_space_group_name_Hall '-P 4 2 3'
_symmetry_space_group_name_H-M 'P m -3 m'
_atom_sites_solution_hydrogens geom
_audit_creation_method SHELXL-2013
_audit_update_record
;
2015-01-16 deposited with the CCDC.
2015-03-31 downloaded from the CCDC.
;
_cell_angle_alpha 90
_cell_angle_beta 90
_cell_angle_gamma 90
_cell_formula_units_Z 1
_cell_length_a 25.39760(10)
_cell_length_b 25.39760(10)
_cell_length_c 25.39760(10)
_cell_measurement_reflns_used 17090
_cell_measurement_temperature 293.00(10)
_cell_measurement_theta_max 73.2370
_cell_measurement_theta_min 3.8770
_cell_volume 16382.42(11)
_computing_structure_refinement 'SHELXL-2013 (Sheldrick, 2013)'
_diffrn_ambient_temperature 293.00(10)
_diffrn_detector_area_resol_mean 10.5594
_diffrn_measured_fraction_theta_full 0.999
_diffrn_measured_fraction_theta_max 0.977
_diffrn_measurement_device_type 'SuperNova, Dual, Cu at zero, Atlas'
_diffrn_measurement_method '\w scans'
_diffrn_radiation_type CuK\a
_diffrn_radiation_wavelength 1.54184
_diffrn_reflns_av_unetI/netI 0.0165
_diffrn_reflns_Laue_measured_fraction_full 0.999
_diffrn_reflns_Laue_measured_fraction_max 0.977
_diffrn_reflns_limit_h_max 31
_diffrn_reflns_limit_h_min -21
_diffrn_reflns_limit_k_max 21
_diffrn_reflns_limit_k_min -31
_diffrn_reflns_limit_l_max 30
_diffrn_reflns_limit_l_min -21
_diffrn_reflns_number 29548
_diffrn_reflns_point_group_measured_fraction_full 0.999
_diffrn_reflns_point_group_measured_fraction_max 0.977
_diffrn_reflns_theta_full 67.684
_diffrn_reflns_theta_max 73.231
_diffrn_reflns_theta_min 3.014
_exptl_absorpt_coefficient_mu 1.876
_exptl_absorpt_correction_T_max 1.00000
_exptl_absorpt_correction_T_min 0.34212
_exptl_absorpt_correction_type multi-scan
_exptl_crystal_colour 'dark red'
_exptl_crystal_density_diffrn 0.454
_exptl_crystal_description cubic
_exptl_crystal_F_000 2198
_exptl_crystal_size_max 0.13
_exptl_crystal_size_mid 0.13
_exptl_crystal_size_min 0.13
_platon_squeeze_details
;
;
_refine_diff_density_max 0.825
_refine_diff_density_min -0.565
_refine_diff_density_rms 0.060
_refine_ls_extinction_method none
_refine_ls_goodness_of_fit_ref 1.080
_refine_ls_hydrogen_treatment constr
_refine_ls_matrix_type full
_refine_ls_number_parameters 83
_refine_ls_number_reflns 3164
_refine_ls_number_restraints 24
_refine_ls_restrained_S_all 1.157
_refine_ls_R_factor_all 0.0330
_refine_ls_R_factor_gt 0.0306
_refine_ls_shift/su_max 0.001
_refine_ls_shift/su_mean 0.000
_refine_ls_structure_factor_coef Fsqd
_refine_ls_weighting_details 'w=1/[\s^2^(Fo^2^)+(0.0740P)^2^+0.9793P] where P=(Fo^2^+2Fc^2^)/3'
_refine_ls_weighting_scheme calc
_refine_ls_wR_factor_gt 0.1019
_refine_ls_wR_factor_ref 0.1032
_reflns_Friedel_coverage 0.000
_reflns_number_gt 2744
_reflns_number_total 3164
_reflns_threshold_expression 'I > 2\s(I)'
_cod_data_source_file c5sc00213c2.cif
_cod_data_source_block 1
_cod_depositor_comments 'Adding full bibliography for 1518956--1518959.cif.'
_cod_original_cell_volume 16382.42(19)
_cod_database_code 1518958
_shelx_space_group_comment
;
The symmetry employed for this shelxl refinement is uniquely defined
by the following loop, which should always be used as a source of
symmetry information in preference to the above space-group names.
They are only intended as comments.
;
_shelxl_version_number 2013-4

loop_
_space_group_symop_operation_xyz
'x, y, z'
'-y, x, z'
'-x, -y, z'
'y, -x, z'
'x, -z, y'
'x, -y, -z'
'x, z, -y'
'z, y, -x'
'-x, y, -z'
'-z, y, x'
'z, x, y'
'y, z, x'
'-y, -z, x'
'z, -x, -y'
'-y, z, -x'
'-z, -x, y'
'-z, x, -y'
'y, -z, -x'
'y, x, -z'
'-y, -x, -z'
'-x, z, y'
'-x, -z, -y'
'z, -y, x'
'-z, -y, -x'
'-x, -y, -z'
'y, -x, -z'
'x, y, -z'
'-y, x, -z'
'-x, z, -y'
'-x, y, z'
'-x, -z, y'
'-z, -y, x'
'x, -y, z'
'z, -y, -x'
'-z, -x, -y'
'-y, -z, -x'
'y, z, -x'
'-z, x, y'
'y, -z, x'
'z, x, -y'
'z, -x, y'
'-y, z, x'
'-y, -x, z'
'y, x, z'
'x, -z, -y'
'x, z, y'
'-z, y, -x'
'z, y, x'

loop_
_atom_site_label
_atom_site_type_symbol
_atom_site_fract_x
_atom_site_fract_y
_atom_site_fract_z
_atom_site_U_iso_or_equiv
_atom_site_adp_type
_atom_site_occupancy
_atom_site_site_symmetry_order
_atom_site_calc_flag
_atom_site_refinement_flags_posn
_atom_site_refinement_flags_adp
_atom_site_refinement_flags_occupancy
Hf1 Hf 0.5000 0.5000 0.40309(2) 0.01883(11) Uani 1 8 d S T P
O2 O 0.42384(8) 0.5000 0.36013(8) 0.0383(5) Uani 1 2 d S T P
O1 O 0.45239(13) 0.54761(13) 0.45239(13) 0.0658(17) Uani 1 6 d S T P
C1 C 0.37645(11) 0.5000 0.37645(11) 0.0427(11) Uani 1 4 d S T P
C5 C 0.25653(18) 0.5000 0.25653(18) 0.127(4) Uani 1 4 d S T P
C6 C 0.2149(2) 0.5000 0.2149(2) 0.141(5) Uani 1 4 d S T P
C2 C 0.33436(13) 0.5000 0.33436(13) 0.0640(16) Uani 1 4 d S T P
C3 C 0.28395(19) 0.5000 0.34741(18) 0.150(3) Uani 1 2 d S T P
H3 H 0.2743 0.5000 0.3835 0.180 Uiso 1 2 calc R U P
C10 C 0.09569(19) 0.5000 0.09569(19) 0.214(8) Uani 1 4 d S TU P
C9 C 0.1384(2) 0.5000 0.1384(2) 0.122(3) Uani 1 4 d S TU P
C11 C 0.0429(2) 0.5000 0.11111(19) 0.219(6) Uani 1 2 d S TU P
C12 C 0.0268(2) 0.5000 0.1648(2) 0.277(7) Uani 1 2 d S TU P
H12 H 0.0491 0.5000 0.1948 0.333 Uiso 1 2 calc R U P
C4 C 0.2446(2) 0.5000 0.3088(2) 0.200(5) Uani 1 2 d S T P
H4 H 0.2087 0.5000 0.3193 0.240 Uiso 1 2 calc R U P
C7 C 0.1788(3) 0.4591(6) 0.2131(3) 0.223(9) Uani 0.5 1 d . . P
H7 H 0.1799 0.4318 0.2386 0.268 Uiso 0.5 1 calc R U P
C8 C 0.1404(3) 0.4585(5) 0.1731(3) 0.172(5) Uani 0.5 1 d . . P
H8 H 0.1164 0.4300 0.1701 0.207 Uiso 0.5 1 calc R U P
N1 N 0.0000 0.5000 0.0804(2) 0.211(7) Uani 1 4 d S T P

loop_
_atom_site_aniso_label
_atom_site_aniso_U_11
_atom_site_aniso_U_22
_atom_site_aniso_U_33
_atom_site_aniso_U_23
_atom_site_aniso_U_13
_atom_site_aniso_U_12
Hf1 0.02078(12) 0.02078(12) 0.01492(14) 0.000 0.000 0.000
O2 0.0322(11) 0.0467(13) 0.0360(12) 0.000 -0.0085(10) 0.000
O1 0.0658(17) 0.0658(17) 0.0658(17) -0.0470(19) 0.0470(19) -0.0470(19)
C1 0.0309(15) 0.066(3) 0.0309(15) 0.000 -0.022(2) 0.000
C5 0.047(2) 0.286(13) 0.047(2) 0.000 -0.018(3) 0.000
C6 0.052(3) 0.320(16) 0.052(3) 0.000 -0.017(4) 0.000
C2 0.0388(17) 0.114(5) 0.0388(17) 0.000 -0.013(2) 0.000
C3 0.049(3) 0.365(11) 0.036(2) 0.000 -0.006(2) 0.000
C10 0.033(2) 0.58(2) 0.033(2) 0.000 -0.003(3) 0.000
C9 0.076(3) 0.215(7) 0.076(3) 0.000 -0.013(4) 0.000
C11 0.040(3) 0.587(18) 0.029(2) 0.000 0.000(2) 0.000
C12 0.049(3) 0.75(2) 0.033(3) 0.000 -0.004(2) 0.000
C4 0.041(3) 0.501(17) 0.058(3) 0.000 -0.026(3) 0.000
C7 0.058(4) 0.54(3) 0.075(5) 0.010(8) -0.031(4) -0.053(8)
C8 0.072(5) 0.367(16) 0.077(5) 0.043(7) -0.020(4) -0.053(7)
N1 0.031(3) 0.57(2) 0.028(3) 0.000 0.000 0.000

loop_
_atom_type_symbol
_atom_type_description
_atom_type_scat_dispersion_real
_atom_type_scat_dispersion_imag
_atom_type_scat_source
C C 0.0181 0.0091 'International Tables Vol C Tables 4.2.6.8 and 6.1.1.4'
H H 0.0000 0.0000 'International Tables Vol C Tables 4.2.6.8 and 6.1.1.4'
N N 0.0311 0.0180 'International Tables Vol C Tables 4.2.6.8 and 6.1.1.4'
O O 0.0492 0.0322 'International Tables Vol C Tables 4.2.6.8 and 6.1.1.4'
Hf Hf -6.1794 4.9776 'International Tables Vol C Tables 4.2.6.8 and 6.1.1.4'

loop_
_geom_angle_atom_site_label_1
_geom_angle_atom_site_label_2
_geom_angle_atom_site_label_3
_geom_angle
_geom_angle_site_symmetry_1
_geom_angle_site_symmetry_3
O1 Hf1 O1 69.58(15) . 4_565
O1 Hf1 O1 107.6(3) . 3_665
O1 Hf1 O1 69.58(15) 4_565 3_665
O1 Hf1 O1 69.58(15) . 2_655
O1 Hf1 O1 107.6(3) 4_565 2_655
O1 Hf1 O1 69.58(15) 3_665 2_655
O1 Hf1 O2 141.92(2) . 2_655
O1 Hf1 O2 141.92(2) 4_565 2_655
O1 Hf1 O2 78.07(12) 3_665 2_655
O1 Hf1 O2 78.07(12) 2_655 2_655
O1 Hf1 O2 78.07(12) . 4_565
O1 Hf1 O2 78.07(12) 4_565 4_565
O1 Hf1 O2 141.92(2) 3_665 4_565
O1 Hf1 O2 141.92(2) 2_655 4_565
O2 Hf1 O2 121.14(11) 2_655 4_565
O1 Hf1 O2 141.92(2) . 3_665
O1 Hf1 O2 78.07(12) 4_565 3_665
O1 Hf1 O2 78.07(12) 3_665 3_665
O1 Hf1 O2 141.92(2) 2_655 3_665
O2 Hf1 O2 76.03(5) 2_655 3_665
O2 Hf1 O2 76.03(5) 4_565 3_665
O1 Hf1 O2 78.07(12) . .
O1 Hf1 O2 141.92(2) 4_565 .
O1 Hf1 O2 141.92(2) 3_665 .
O1 Hf1 O2 78.07(12) 2_655 .
O2 Hf1 O2 76.03(5) 2_655 .
O2 Hf1 O2 76.03(5) 4_565 .
O2 Hf1 O2 121.14(11) 3_665 .
O1 Hf1 Hf1 34.80(7) . 5_565
O1 Hf1 Hf1 34.80(7) 4_565 5_565
O1 Hf1 Hf1 89.19(12) 3_665 5_565
O1 Hf1 Hf1 89.19(12) 2_655 5_565
O2 Hf1 Hf1 164.43(6) 2_655 5_565
O2 Hf1 Hf1 74.43(6) 4_565 5_565
O2 Hf1 Hf1 110.33(4) 3_665 5_565
O2 Hf1 Hf1 110.33(4) . 5_565
O1 Hf1 Hf1 89.18(12) . 32_665
O1 Hf1 Hf1 34.80(7) 4_565 32_665
O1 Hf1 Hf1 34.80(7) 3_665 32_665
O1 Hf1 Hf1 89.19(12) 2_655 32_665
O2 Hf1 Hf1 110.33(4) 2_655 32_665
O2 Hf1 Hf1 110.33(4) 4_565 32_665
O2 Hf1 Hf1 74.43(6) 3_665 32_665
O2 Hf1 Hf1 164.43(6) . 32_665
Hf1 Hf1 Hf1 60.0 5_565 32_665
O1 Hf1 Hf1 34.80(7) . 8_556
O1 Hf1 Hf1 89.19(12) 4_565 8_556
O1 Hf1 Hf1 89.19(12) 3_665 8_556
O1 Hf1 Hf1 34.80(7) 2_655 8_556
O2 Hf1 Hf1 110.33(4) 2_655 8_556
O2 Hf1 Hf1 110.33(4) 4_565 8_556
O2 Hf1 Hf1 164.43(6) 3_665 8_556
O2 Hf1 Hf1 74.43(6) . 8_556
Hf1 Hf1 Hf1 60.0 5_565 8_556
Hf1 Hf1 Hf1 90.0 32_665 8_556
O1 Hf1 Hf1 89.18(12) . 29_656
O1 Hf1 Hf1 89.19(12) 4_565 29_656
O1 Hf1 Hf1 34.80(7) 3_665 29_656
O1 Hf1 Hf1 34.80(7) 2_655 29_656
O2 Hf1 Hf1 74.43(6) 2_655 29_656
O2 Hf1 Hf1 164.43(6) 4_565 29_656
O2 Hf1 Hf1 110.33(4) 3_665 29_656
O2 Hf1 Hf1 110.33(4) . 29_656
Hf1 Hf1 Hf1 90.0 5_565 29_656
Hf1 Hf1 Hf1 60.0 32_665 29_656
Hf1 Hf1 Hf1 60.0 8_556 29_656
C1 O2 Hf1 131.6(2) . .
Hf1 O1 Hf1 110.40(14) 5_565 8_556
Hf1 O1 Hf1 110.40(14) 5_565 .
Hf1 O1 Hf1 110.40(14) 8_556 .
O2 C1 O2 128.0(4) . 23_565
O2 C1 C2 115.99(18) . .
O2 C1 C2 115.99(18) 23_565 .
C4 C5 C4 115.7(7) . 23_565
C4 C5 C6 122.2(3) . .
C4 C5 C6 122.2(3) 23_565 .
C7 C6 C7 52.8(8) 48 .
C7 C6 C7 121.1(10) 48 33_565
C7 C6 C7 97.0(10) . 33_565
C7 C6 C7 97.0(10) 48 23_565
C7 C6 C7 121.1(10) . 23_565
C7 C6 C7 52.8(8) 33_565 23_565
C7 C6 C5 119.4(5) 48 .
C7 C6 C5 119.4(5) . .
C7 C6 C5 119.4(5) 33_565 .
C7 C6 C5 119.4(5) 23_565 .
C3 C2 C3 119.0(6) 23_565 .
C3 C2 C1 120.5(3) 23_565 .
C3 C2 C1 120.5(3) . .
C2 C3 C4 121.0(5) . .
C2 C3 H3 119.5 . .
C4 C3 H3 119.5 . .
C11 C10 C11 122.6(6) 23_565 .
C11 C10 C9 118.7(3) 23_565 .
C11 C10 C9 118.7(3) . .
C8 C9 C8 50.6(8) 23_565 33_565
C8 C9 C8 100.1(9) 23_565 48
C8 C9 C8 122.7(10) 33_565 48
C8 C9 C8 122.7(10) 23_565 .
C8 C9 C8 100.1(9) 33_565 .
C8 C9 C8 50.6(8) 48 .
C8 C9 C10 118.6(5) 23_565 .
C8 C9 C10 118.6(5) 33_565 .
C8 C9 C10 118.6(5) 48 .
C8 C9 C10 118.6(5) . .
N1 C11 C10 128.1(5) . .
N1 C11 C12 108.9(5) . .
C10 C11 C12 123.0(5) . .
C12 C12 C11 106.7(3) 3_565 .
C12 C12 H12 126.6 3_565 .
C11 C12 H12 126.6 . .
C5 C4 C3 121.7(5) . .
C5 C4 H4 119.2 . .
C3 C4 H4 119.2 . .
C6 C7 C8 119.3(11) . .
C6 C7 H7 120.3 . .
C8 C7 H7 120.3 . .
C9 C8 C7 118.7(10) . .
C9 C8 C7 94.6(7) . 48
C7 C8 C7 41.7(5) . 48
C9 C8 H8 120.6 . .
C7 C8 H8 120.6 . .
C7 C8 H8 130.8 48 .
C11 N1 C11 108.8(6) . 3_565

loop_
_geom_bond_atom_site_label_1
_geom_bond_atom_site_label_2
_geom_bond_distance
_geom_bond_site_symmetry_2
Hf1 O1 2.1195(18) .
Hf1 O1 2.1195(18) 4_565
Hf1 O1 2.1195(18) 3_665
Hf1 O1 2.1195(18) 2_655
Hf1 O2 2.221(2) 2_655
Hf1 O2 2.221(2) 4_565
Hf1 O2 2.221(2) 3_665
Hf1 O2 2.221(2) .
Hf1 Hf1 3.4807(3) 5_565
Hf1 Hf1 3.4807(3) 32_665
Hf1 Hf1 3.4807(3) 8_556
Hf1 Hf1 3.4807(3) 29_656
O2 C1 1.273(3) .
O1 Hf1 2.1195(18) 5_565
O1 Hf1 2.1195(18) 8_556
C1 O2 1.273(3) 23_565
C1 C2 1.512(6) .
C5 C4 1.361(6) .
C5 C4 1.361(6) 23_565
C5 C6 1.496(9) .
C6 C7 1.386(11) 48
C6 C7 1.386(11) .
C6 C7 1.386(11) 33_565
C6 C7 1.386(11) 23_565
C2 C3 1.323(5) 23_565
C2 C3 1.323(5) .
C3 C4 1.400(7) .
C3 H3 0.9500 .
C10 C11 1.396(6) 23_565
C10 C11 1.396(6) .
C10 C9 1.534(10) .
C9 C8 1.373(10) 23_565
C9 C8 1.373(10) 33_565
C9 C8 1.373(10) 48
C9 C8 1.373(10) .
C11 N1 1.341(6) .
C11 C12 1.423(7) .
C12 C12 1.361(11) 3_565
C12 H12 0.9500 .
C4 H4 0.9500 .
C7 C8 1.408(9) .
C7 H7 0.9500 .
C8 C7 1.852(11) 48
C8 H8 0.9500 .
N1 C11 1.341(6) 3_565

loop_
_platon_squeeze_void_nr
_platon_squeeze_void_average_x
_platon_squeeze_void_average_y
_platon_squeeze_void_average_z
_platon_squeeze_void_volume
_platon_squeeze_void_count_electrons
_platon_squeeze_void_content
1 -0.005 -0.003 -0.003 13079 3615 ' '
